data_1504198
loop_
_publ_author_name
'Balthaser, Bradley R.'
'McDonald, Frank E.'

_publ_section_title
;
 Br\/onsted acid-promoted glycosylations of disaccharide glycal
 substructures of the saccharomicins.
;
_journal_issue 21
_journal_name_full 'Organic letters'
_journal_page_first 4850
_journal_page_last 4853
_journal_paper_doi 10.1021/ol901923x
_journal_volume 11
_journal_year 2009
_chemical_formula_moiety 'C22 H27 N O7'
_chemical_formula_sum 'C22 H27 N O7'
_chemical_formula_weight 417.45
_chemical_name_systematic
;

 ?

;
_space_group_IT_number 4
_symmetry_cell_setting monoclinic
_symmetry_space_group_name_Hall 'P 2yb'
_symmetry_space_group_name_H-M 'P 1 21 1'
_atom_sites_solution_hydrogens geom
_atom_sites_solution_primary direct
_atom_sites_solution_secondary difmap
_audit_creation_method SHELXL-97
_cell_angle_alpha 90.00
_cell_angle_beta 96.54(3)
_cell_angle_gamma 90.00
_cell_formula_units_Z 2
_cell_length_a 7.715(3)
_cell_length_b 15.086(5)
_cell_length_c 9.295(3)
_cell_measurement_reflns_used 1809
_cell_measurement_temperature 173(2)
_cell_measurement_theta_max 65.24
_cell_measurement_theta_min 4.79
_cell_volume 1074.8(7)
_computing_cell_refinement 'Bruker SMART'
_computing_data_collection 'Bruker SMART'
_computing_data_reduction 'Bruker SAINT'
_computing_molecular_graphics 'Bruker SHELXTL'
_computing_publication_material 'Bruker SHELXTL'
_computing_structure_refinement 'SHELXL-97 (Sheldrick, 1997)'
_computing_structure_solution 'SHELXS-97 (Sheldrick, 1990)'
_diffrn_ambient_temperature 173(2)
_diffrn_measured_fraction_theta_full 0.774
_diffrn_measured_fraction_theta_max 0.774
_diffrn_measurement_device_type 'CCD area detector'
_diffrn_measurement_method 'phi and omega scans'
_diffrn_radiation_monochromator graphite
_diffrn_radiation_source 'fine-focus sealed tube'
_diffrn_radiation_type CuK\a
_diffrn_radiation_wavelength 1.54178
_diffrn_reflns_av_R_equivalents 0.0288
_diffrn_reflns_av_sigmaI/netI 0.0444
_diffrn_reflns_limit_h_max 5
_diffrn_reflns_limit_h_min -9
_diffrn_reflns_limit_k_max 14
_diffrn_reflns_limit_k_min -17
_diffrn_reflns_limit_l_max 10
_diffrn_reflns_limit_l_min -8
_diffrn_reflns_number 3227
_diffrn_reflns_theta_full 65.77
_diffrn_reflns_theta_max 65.77
_diffrn_reflns_theta_min 4.79
_exptl_absorpt_coefficient_mu 0.799
_exptl_absorpt_correction_T_max 0.9388
_exptl_absorpt_correction_T_min 0.7301
_exptl_absorpt_correction_type multi-scan
_exptl_absorpt_process_details 'SADABS V2.10, Sheldrick 2007'
_exptl_crystal_colour colourless
_exptl_crystal_density_diffrn 1.290
_exptl_crystal_density_meas ?
_exptl_crystal_density_method 'not measured'
_exptl_crystal_description needle
_exptl_crystal_F_000 444
_exptl_crystal_size_max 0.42
_exptl_crystal_size_mid 0.12
_exptl_crystal_size_min 0.08
_refine_diff_density_max 0.150
_refine_diff_density_min -0.215
_refine_diff_density_rms 0.041
_refine_ls_abs_structure_details 'Flack H D (1983), Acta Cryst. A39, 876-881'
_refine_ls_abs_structure_Flack -0.2(3)
_refine_ls_extinction_method none
_refine_ls_goodness_of_fit_ref 1.103
_refine_ls_hydrogen_treatment constr
_refine_ls_matrix_type full
_refine_ls_number_parameters 277
_refine_ls_number_reflns 2005
_refine_ls_number_restraints 1
_refine_ls_restrained_S_all 1.102
_refine_ls_R_factor_all 0.0403
_refine_ls_R_factor_gt 0.0352
_refine_ls_shift/su_max 0.000
_refine_ls_shift/su_mean 0.000
_refine_ls_structure_factor_coef Fsqd
_refine_ls_weighting_details 'calc w=1/[\s^2^(Fo^2^)+(0.0450P)^2^+0.1000P] where P=(Fo^2^+2Fc^2^)/3'
_refine_ls_weighting_scheme calc
_refine_ls_wR_factor_gt 0.0877
_refine_ls_wR_factor_ref 0.0926
_reflns_number_gt 1825
_reflns_number_total 2005
_reflns_threshold_expression >2sigma(I)
_cod_data_source_file ol901923x_si_002.cif
_cod_data_source_block b20636bn_0m
_cod_depositor_comments
;
The following automatic conversions were performed:

'_symmetry_cell_setting' value 'Monoclinic' changed to 'monoclinic'
according to /home/saulius/struct/CIF-dictionaries/cif_core.dic
dictionary named 'cif_core.dic' version 2.4.2 from 2011-04-26.

Automatic conversion script
Id: cif_fix_values 1715 2011-07-08 13:25:40Z adriana 

The following automatic conversions were performed:

'_exptl_crystal_density_meas' value 'not measured' was changed to '?'
- the value is perceived as not measured.

Automatic conversion script
Id: cif_fix_values 3008 2015-01-20 13:52:24Z robertas 
;
_cod_original_cell_volume 1074.9(6)
_cod_original_sg_symbol_H-M P2(1)
_cod_database_code 1504198

loop_
_symmetry_equiv_pos_as_xyz
'x, y, z'
'-x, y+1/2, -z'

loop_
_atom_site_label
_atom_site_type_symbol
_atom_site_fract_x
_atom_site_fract_y
_atom_site_fract_z
_atom_site_U_iso_or_equiv
_atom_site_adp_type
_atom_site_occupancy
_atom_site_symmetry_multiplicity
_atom_site_calc_flag
_atom_site_refinement_flags
C1 C 0.6436(6) -0.0899(3) 0.7320(4) 0.0350(10) Uani 1 1 d .
H1 H 0.7521 -0.0995 0.6953 0.042 Uiso 1 1 calc R
C2 C 0.5927(5) -0.0048(3) 0.7626(4) 0.0357(10) Uani 1 1 d .
H2 H 0.6660 0.0437 0.7455 0.043 Uiso 1 1 calc R
C3 C 0.4366(5) 0.0105(2) 0.8177(4) 0.0254(8) Uani 1 1 d .
C4 C 0.3266(5) -0.0615(3) 0.8371(4) 0.0287(8) Uani 1 1 d .
H4 H 0.2164 -0.0518 0.8708 0.034 Uiso 1 1 calc R
C5 C 0.3786(5) -0.1464(2) 0.8073(4) 0.0305(9) Uani 1 1 d .
H5 H 0.3052 -0.1951 0.8231 0.037 Uiso 1 1 calc R
C6 C 0.5373(5) -0.1612(2) 0.7545(4) 0.0279(8) Uani 1 1 d .
C7 C 0.7589(5) -0.2666(3) 0.7167(5) 0.0400(10) Uani 1 1 d .
H7A H 0.7874 -0.2417 0.6248 0.060 Uiso 1 1 calc R
H7B H 0.7782 -0.3308 0.7172 0.060 Uiso 1 1 calc R
H7C H 0.8337 -0.2394 0.7970 0.060 Uiso 1 1 calc R
C8 C 0.4569(4) 0.1853(2) 0.8024(4) 0.0248(8) Uani 1 1 d .
C9 C 0.3295(4) 0.2286(2) 0.9053(4) 0.0273(8) Uani 1 1 d .
H9 H 0.3959 0.2516 0.9964 0.033 Uiso 1 1 calc R
C10 C 0.2644(5) 0.1340(2) 0.9258(4) 0.0258(8) Uani 1 1 d .
C11 C 0.6425(5) 0.2034(2) 0.8523(4) 0.0302(9) Uani 1 1 d .
C12 C 0.7866(5) 0.2233(3) 0.8873(5) 0.0455(12) Uani 1 1 d .
H12 H 0.9044 0.2396 0.9159 0.055 Uiso 1 1 calc R
C13 C 0.4095(5) 0.1981(3) 0.6401(4) 0.0333(9) Uani 1 1 d .
H13A H 0.4526 0.2557 0.6112 0.050 Uiso 1 1 calc R
H13B H 0.2824 0.1958 0.6171 0.050 Uiso 1 1 calc R
H13C H 0.4629 0.1509 0.5877 0.050 Uiso 1 1 calc R
C14 C 0.2651(5) 0.3780(2) 0.8544(4) 0.0256(8) Uani 1 1 d .
H14 H 0.3215 0.3922 0.9540 0.031 Uiso 1 1 calc R
C15 C 0.1132(5) 0.4403(2) 0.8115(4) 0.0274(8) Uani 1 1 d .
H15 H 0.0503 0.4195 0.7176 0.033 Uiso 1 1 calc R
C16 C 0.1785(4) 0.5357(2) 0.7913(4) 0.0275(8) Uani 1 1 d .
H16 H 0.1955 0.5662 0.8873 0.033 Uiso 1 1 calc R
C17 C 0.3475(5) 0.5415(2) 0.7191(4) 0.0298(9) Uani 1 1 d .
H17 H 0.4054 0.5998 0.7429 0.036 Uiso 1 1 calc R
C18 C 0.4755(5) 0.4676(2) 0.7584(4) 0.0272(8) Uani 1 1 d .
H18 H 0.5315 0.4777 0.8595 0.033 Uiso 1 1 calc R
C19 C 0.6188(5) 0.4593(3) 0.6591(5) 0.0390(10) Uani 1 1 d .
H19A H 0.6975 0.4108 0.6929 0.058 Uiso 1 1 calc R
H19B H 0.6847 0.5149 0.6604 0.058 Uiso 1 1 calc R
H19C H 0.5663 0.4470 0.5601 0.058 Uiso 1 1 calc R
C20 C 0.1202(5) 0.5868(3) 0.5534(4) 0.0315(9) Uani 1 1 d .
C21 C -0.0047(5) 0.5373(3) 0.4438(5) 0.0432(10) Uani 1 1 d .
H21A H -0.0064 0.4745 0.4703 0.065 Uiso 1 1 calc R
H21B H 0.0338 0.5434 0.3474 0.065 Uiso 1 1 calc R
H21C H -0.1222 0.5622 0.4430 0.065 Uiso 1 1 calc R
C22 C 0.1478(5) 0.6836(3) 0.5132(5) 0.0397(10) Uani 1 1 d .
H22A H 0.0378 0.7161 0.5130 0.059 Uiso 1 1 calc R
H22B H 0.1871 0.6865 0.4167 0.059 Uiso 1 1 calc R
H22C H 0.2363 0.7102 0.5842 0.059 Uiso 1 1 calc R
N1 N 0.3900(4) 0.0980(2) 0.8515(3) 0.0282(7) Uani 1 1 d .
O1 O 0.5790(3) -0.24862(17) 0.7327(3) 0.0364(7) Uani 1 1 d .
O2 O 0.1496(3) 0.10113(18) 0.9875(3) 0.0375(7) Uani 1 1 d .
O3 O 0.2018(3) 0.28968(16) 0.8484(3) 0.0283(6) Uani 1 1 d .
O4 O 0.3879(3) 0.38323(17) 0.7532(3) 0.0295(6) Uani 1 1 d .
O5 O 0.2818(3) 0.53961(18) 0.5697(3) 0.0327(6) Uani 1 1 d .
O6 O 0.0579(3) 0.58522(18) 0.6942(3) 0.0356(7) Uani 1 1 d .
O7 O -0.0027(4) 0.43556(18) 0.9191(3) 0.0405(8) Uani 1 1 d .
H7 H -0.0468 0.4857 0.9297 0.061 Uiso 1 1 calc R

loop_
_atom_site_aniso_label
_atom_site_aniso_U_11
_atom_site_aniso_U_22
_atom_site_aniso_U_33
_atom_site_aniso_U_23
_atom_site_aniso_U_13
_atom_site_aniso_U_12
C1 0.039(2) 0.033(2) 0.037(2) 0.0000(15) 0.018(2) 0.0079(19)
C2 0.039(2) 0.028(2) 0.044(2) 0.0046(16) 0.019(2) 0.0018(18)
C3 0.032(2) 0.020(2) 0.0254(18) 0.0015(13) 0.0060(18) 0.0045(16)
C4 0.0284(19) 0.030(2) 0.0284(19) 0.0001(15) 0.0079(18) 0.0047(17)
C5 0.034(2) 0.027(2) 0.031(2) 0.0007(14) 0.005(2) -0.0040(17)
C6 0.034(2) 0.027(2) 0.0223(18) 0.0007(14) 0.0010(19) 0.0058(17)
C7 0.044(2) 0.035(2) 0.042(2) -0.0044(17) 0.008(2) 0.014(2)
C8 0.0222(18) 0.0184(18) 0.035(2) 0.0009(14) 0.0075(19) 0.0020(16)
C9 0.0273(19) 0.025(2) 0.031(2) 0.0006(14) 0.0102(18) 0.0005(16)
C10 0.0253(19) 0.0262(19) 0.0263(19) 0.0036(14) 0.0049(19) 0.0015(17)
C11 0.032(2) 0.030(2) 0.031(2) 0.0007(13) 0.014(2) 0.0017(17)
C12 0.030(2) 0.054(3) 0.055(3) -0.007(2) 0.013(2) -0.002(2)
C13 0.035(2) 0.030(2) 0.036(2) -0.0026(15) 0.010(2) -0.0037(18)
C14 0.0264(18) 0.0210(18) 0.0294(19) 0.0000(14) 0.0037(18) -0.0010(16)
C15 0.0261(18) 0.028(2) 0.030(2) 0.0030(14) 0.0086(18) 0.0002(17)
C16 0.0313(19) 0.0261(19) 0.0255(18) -0.0014(14) 0.0045(18) 0.0012(17)
C17 0.034(2) 0.0254(19) 0.032(2) -0.0005(14) 0.0113(19) -0.0057(17)
C18 0.0219(19) 0.028(2) 0.031(2) 0.0024(14) -0.0008(19) -0.0020(16)
C19 0.027(2) 0.040(2) 0.052(3) 0.0076(18) 0.010(2) -0.0008(19)
C20 0.0291(19) 0.032(2) 0.035(2) 0.0060(15) 0.009(2) 0.0075(18)
C21 0.036(2) 0.046(3) 0.048(3) 0.0002(19) 0.008(2) 0.005(2)
C22 0.037(2) 0.039(2) 0.044(2) 0.0131(18) 0.013(2) 0.006(2)
N1 0.0283(16) 0.0246(17) 0.0337(18) 0.0030(13) 0.0124(16) -0.0007(14)
O1 0.0437(16) 0.0234(14) 0.0441(17) -0.0009(11) 0.0130(15) 0.0088(13)
O2 0.0378(15) 0.0291(15) 0.0500(18) 0.0035(12) 0.0236(15) 0.0002(12)
O3 0.0227(12) 0.0229(13) 0.0399(15) -0.0003(10) 0.0064(13) -0.0012(11)
O4 0.0255(13) 0.0250(14) 0.0396(15) -0.0018(10) 0.0116(13) -0.0010(11)
O5 0.0281(13) 0.0398(15) 0.0316(15) 0.0035(11) 0.0093(13) 0.0101(13)
O6 0.0361(14) 0.0338(15) 0.0400(16) 0.0085(11) 0.0186(14) 0.0118(13)
O7 0.0459(17) 0.0277(15) 0.0532(18) 0.0049(12) 0.0285(16) 0.0055(13)

loop_
_atom_type_symbol
_atom_type_description
_atom_type_scat_dispersion_real
_atom_type_scat_dispersion_imag
_atom_type_scat_source
C C 0.0181 0.0091 'International Tables Vol C Tables 4.2.6.8 and 6.1.1.4'
H H 0.0000 0.0000 'International Tables Vol C Tables 4.2.6.8 and 6.1.1.4'
N N 0.0311 0.0180 'International Tables Vol C Tables 4.2.6.8 and 6.1.1.4'
O O 0.0492 0.0322 'International Tables Vol C Tables 4.2.6.8 and 6.1.1.4'

loop_
_geom_angle_atom_site_label_1
_geom_angle_atom_site_label_2
_geom_angle_atom_site_label_3
_geom_angle
C6 C1 C2 120.2(3)
C6 C1 H1 119.9
C2 C1 H1 119.9
C3 C2 C1 120.8(4)
C3 C2 H2 119.6
C1 C2 H2 119.6
C2 C3 C4 119.0(3)
C2 C3 N1 119.6(3)
C4 C3 N1 121.4(3)
C5 C4 C3 119.9(3)
C5 C4 H4 120.0
C3 C4 H4 120.0
C4 C5 C6 120.6(3)
C4 C5 H5 119.7
C6 C5 H5 119.7
O1 C6 C1 124.7(3)
O1 C6 C5 115.9(3)
C1 C6 C5 119.4(3)
O1 C7 H7A 109.5
O1 C7 H7B 109.5
H7A C7 H7B 109.5
O1 C7 H7C 109.5
H7A C7 H7C 109.5
H7B C7 H7C 109.5
C11 C8 N1 114.8(3)
C11 C8 C13 113.7(3)
N1 C8 C13 111.1(3)
C11 C8 C9 112.2(3)
N1 C8 C9 85.5(2)
C13 C8 C9 116.7(3)
O3 C9 C10 115.5(3)
O3 C9 C8 119.9(3)
C10 C9 C8 85.7(3)
O3 C9 H9 111.1
C10 C9 H9 111.1
C8 C9 H9 111.1
O2 C10 N1 132.3(3)
O2 C10 C9 134.9(3)
N1 C10 C9 92.7(2)
C12 C11 C8 175.3(5)
C11 C12 H12 180.0
C8 C13 H13A 109.5
C8 C13 H13B 109.5
H13A C13 H13B 109.5
C8 C13 H13C 109.5
H13A C13 H13C 109.5
H13B C13 H13C 109.5
O4 C14 O3 106.3(3)
O4 C14 C15 110.2(3)
O3 C14 C15 108.6(3)
O4 C14 H14 110.5
O3 C14 H14 110.5
C15 C14 H14 110.5
O7 C15 C14 108.3(3)
O7 C15 C16 112.0(3)
C14 C15 C16 110.9(3)
O7 C15 H15 108.5
C14 C15 H15 108.5
C16 C15 H15 108.5
O6 C16 C17 102.6(3)
O6 C16 C15 111.5(3)
C17 C16 C15 114.3(3)
O6 C16 H16 109.4
C17 C16 H16 109.4
C15 C16 H16 109.4
O5 C17 C18 111.9(3)
O5 C17 C16 101.5(3)
C18 C17 C16 114.7(3)
O5 C17 H17 109.5
C18 C17 H17 109.5
C16 C17 H17 109.5
O4 C18 C17 110.7(3)
O4 C18 C19 106.1(3)
C17 C18 C19 114.5(3)
O4 C18 H18 108.4
C17 C18 H18 108.4
C19 C18 H18 108.4
C18 C19 H19A 109.5
C18 C19 H19B 109.5
H19A C19 H19B 109.5
C18 C19 H19C 109.5
H19A C19 H19C 109.5
H19B C19 H19C 109.5
O5 C20 O6 105.8(3)
O5 C20 C21 107.8(3)
O6 C20 C21 110.4(3)
O5 C20 C22 111.0(3)
O6 C20 C22 107.9(3)
C21 C20 C22 113.7(4)
C20 C21 H21A 109.5
C20 C21 H21B 109.5
H21A C21 H21B 109.5
C20 C21 H21C 109.5
H21A C21 H21C 109.5
H21B C21 H21C 109.5
C20 C22 H22A 109.5
C20 C22 H22B 109.5
H22A C22 H22B 109.5
C20 C22 H22C 109.5
H22A C22 H22C 109.5
H22B C22 H22C 109.5
C10 N1 C3 134.3(3)
C10 N1 C8 95.3(3)
C3 N1 C8 130.2(2)
C6 O1 C7 116.1(3)
C9 O3 C14 112.1(3)
C14 O4 C18 112.1(3)
C17 O5 C20 107.6(3)
C16 O6 C20 108.7(2)
C15 O7 H7 109.5

loop_
_geom_bond_atom_site_label_1
_geom_bond_atom_site_label_2
_geom_bond_distance
C1 C6 1.382(5)
C1 C2 1.381(5)
C1 H1 0.9500
C2 C3 1.381(4)
C2 H2 0.9500
C3 C4 1.402(5)
C3 N1 1.412(5)
C4 C5 1.380(5)
C4 H4 0.9500
C5 C6 1.388(5)
C5 H5 0.9500
C6 O1 1.379(4)
C7 O1 1.438(4)
C7 H7A 0.9800
C7 H7B 0.9800
C7 H7C 0.9800
C8 C11 1.480(5)
C8 N1 1.504(5)
C8 C13 1.523(6)
C8 C9 1.588(4)
C9 O3 1.407(4)
C9 C10 1.532(5)
C9 H9 1.0000
C10 O2 1.215(4)
C10 N1 1.366(4)
C11 C12 1.162(6)
C12 H12 0.9500
C13 H13A 0.9800
C13 H13B 0.9800
C13 H13C 0.9800
C14 O4 1.411(4)
C14 O3 1.418(4)
C14 C15 1.520(5)
C14 H14 1.0000
C15 O7 1.417(4)
C15 C16 1.543(5)
C15 H15 1.0000
C16 O6 1.431(5)
C16 C17 1.535(4)
C16 H16 1.0000
C17 O5 1.424(5)
C17 C18 1.506(5)
C17 H17 1.0000
C18 O4 1.440(4)
C18 C19 1.523(5)
C18 H18 1.0000
C19 H19A 0.9800
C19 H19B 0.9800
C19 H19C 0.9800
C20 O5 1.429(4)
C20 O6 1.444(4)
C20 C21 1.517(6)
C20 C22 1.528(6)
C21 H21A 0.9800
C21 H21B 0.9800
C21 H21C 0.9800
C22 H22A 0.9800
C22 H22B 0.9800
C22 H22C 0.9800
O7 H7 0.8400

loop_
_geom_hbond_atom_site_label_D
_geom_hbond_atom_site_label_H
_geom_hbond_atom_site_label_A
_geom_hbond_distance_DH
_geom_hbond_distance_HA
_geom_hbond_distance_DA
_geom_hbond_angle_DHA
_geom_hbond_site_symmetry_A
O7 H7 O2 0.84 2.10 2.915(4) 165.2 2_557

loop_
_geom_torsion_atom_site_label_1
_geom_torsion_atom_site_label_2
_geom_torsion_atom_site_label_3
_geom_torsion_atom_site_label_4
_geom_torsion
C6 C1 C2 C3 0.8(7)
C1 C2 C3 C4 -2.4(6)
C1 C2 C3 N1 178.4(4)
C2 C3 C4 C5 2.9(6)
N1 C3 C4 C5 -178.0(4)
C3 C4 C5 C6 -1.7(6)
C2 C1 C6 O1 -177.4(4)
C2 C1 C6 C5 0.4(6)
C4 C5 C6 O1 178.0(3)
C4 C5 C6 C1 0.1(6)
C11 C8 C9 O3 121.6(4)
N1 C8 C9 O3 -123.5(3)
C13 C8 C9 O3 -12.2(5)
C11 C8 C9 C10 -121.4(3)
N1 C8 C9 C10 -6.4(3)
C13 C8 C9 C10 104.9(3)
O3 C9 C10 O2 -53.9(6)
C8 C9 C10 O2 -175.0(5)
O3 C9 C10 N1 128.2(3)
C8 C9 C10 N1 7.0(3)
N1 C8 C11 C12 -174(5)
C13 C8 C11 C12 56(5)
C9 C8 C11 C12 -79(5)
O4 C14 C15 O7 -177.6(3)
O3 C14 C15 O7 66.3(4)
O4 C14 C15 C16 -54.4(4)
O3 C14 C15 C16 -170.5(3)
O7 C15 C16 O6 -84.5(4)
C14 C15 C16 O6 154.5(3)
O7 C15 C16 C17 159.7(3)
C14 C15 C16 C17 38.7(4)
O6 C16 C17 O5 -35.1(3)
C15 C16 C17 O5 85.7(4)
O6 C16 C17 C18 -155.9(3)
C15 C16 C17 C18 -35.1(5)
O5 C17 C18 O4 -70.1(3)
C16 C17 C18 O4 44.8(4)
O5 C17 C18 C19 49.8(4)
C16 C17 C18 C19 164.7(3)
O2 C10 N1 C3 -0.3(8)
C9 C10 N1 C3 177.7(4)
O2 C10 N1 C8 174.6(5)
C9 C10 N1 C8 -7.4(3)
C2 C3 N1 C10 -167.9(4)
C4 C3 N1 C10 12.9(7)
C2 C3 N1 C8 18.8(6)
C4 C3 N1 C8 -160.4(4)
C11 C8 N1 C10 119.6(3)
C13 C8 N1 C10 -109.7(3)
C9 C8 N1 C10 7.2(3)
C11 C8 N1 C3 -65.2(5)
C13 C8 N1 C3 65.5(5)
C9 C8 N1 C3 -177.6(4)
C1 C6 O1 C7 14.2(5)
C5 C6 O1 C7 -163.7(3)
C10 C9 O3 C14 170.5(3)
C8 C9 O3 C14 -89.2(4)
O4 C14 O3 C9 69.4(4)
C15 C14 O3 C9 -172.0(3)
O3 C14 O4 C18 -174.3(3)
C15 C14 O4 C18 68.2(4)
C17 C18 O4 C14 -62.5(4)
C19 C18 O4 C14 172.7(3)
C18 C17 O5 C20 158.3(3)
C16 C17 O5 C20 35.5(3)
O6 C20 O5 C17 -22.5(4)
C21 C20 O5 C17 -140.6(3)
C22 C20 O5 C17 94.3(4)
C17 C16 O6 C20 22.6(4)
C15 C16 O6 C20 -100.2(3)
O5 C20 O6 C16 -1.6(4)
C21 C20 O6 C16 114.8(3)
C22 C20 O6 C16 -120.4(3)
